data_4075399
loop_
_publ_author_name
'Bourgeois, Cheryl J.'
'Garratt, Shaun A.'
'Hughes, Russell P.'
'Larichev, Roman B.'
'Smith, Jeremy M.'
'Ward, Antony J.'
'Willemsen, Stefan'
'Zhang, Donghui'
'DiPasquale, Antonio G.'
'Zakharov, Lev N.'
'Rheingold, Arnold L.'

_publ_section_title
;
 Synthesis and Structural Characterization of
 (Perfluoroalkyl)fluoroiridium(III) and (Perfluoroalkyl)methyliridium(III)
 Compounds
;
_journal_issue 14
_journal_name_full Organometallics
_journal_page_first 3474
_journal_paper_doi 10.1021/om060267s
_journal_volume 25
_journal_year 2006
_chemical_formula_sum 'C16 H24 F8 Ir P'
_chemical_formula_weight 591.52
_chemical_name_systematic
; 

 ? 

;
_space_group_IT_number 14
_symmetry_cell_setting monoclinic
_symmetry_space_group_name_Hall '-P 2yn'
_symmetry_space_group_name_H-M 'P 1 21/n 1'
_atom_sites_solution_hydrogens geom
_atom_sites_solution_primary direct
_atom_sites_solution_secondary difmap
_audit_creation_method SHELXL-97
_cell_angle_alpha 90.00
_cell_angle_beta 103.8990(10)
_cell_angle_gamma 90.00
_cell_formula_units_Z 4
_cell_length_a 9.1540(7)
_cell_length_b 13.0719(9)
_cell_length_c 16.7223(12)
_cell_measurement_reflns_used 6601
_cell_measurement_temperature 120(2)
_cell_measurement_theta_max 27.49
_cell_measurement_theta_min 2.81
_cell_volume 1942.4(2)
_computing_cell_refinement 'Bruker SMART'
_computing_data_collection 'Bruker SMART'
_computing_data_reduction 'Bruker SAINT'
_computing_molecular_graphics 'Bruker SHELXTL'
_computing_publication_material 'Bruker SHELXTL'
_computing_structure_refinement 'SHELXL-97 (Sheldrick, 1997)'
_computing_structure_solution 'SHELXS-97 (Sheldrick, 1990)'
_diffrn_ambient_temperature 120(2)
_diffrn_measured_fraction_theta_full 0.984
_diffrn_measured_fraction_theta_max 0.984
_diffrn_measurement_device_type 'CCD area detector'
_diffrn_measurement_method 'phi and omega scans'
_diffrn_radiation_monochromator graphite
_diffrn_radiation_source 'fine-focus sealed tube'
_diffrn_radiation_type MoK\a
_diffrn_radiation_wavelength 0.71073
_diffrn_reflns_av_R_equivalents 0.0220
_diffrn_reflns_av_sigmaI/netI 0.0187
_diffrn_reflns_limit_h_max 11
_diffrn_reflns_limit_h_min -11
_diffrn_reflns_limit_k_max 16
_diffrn_reflns_limit_k_min -16
_diffrn_reflns_limit_l_max 21
_diffrn_reflns_limit_l_min -21
_diffrn_reflns_number 16386
_diffrn_reflns_theta_full 27.50
_diffrn_reflns_theta_max 27.50
_diffrn_reflns_theta_min 2.00
_exptl_absorpt_coefficient_mu 7.027
_exptl_absorpt_correction_type none
_exptl_crystal_colour yellow
_exptl_crystal_density_diffrn 2.023
_exptl_crystal_density_meas 0
_exptl_crystal_density_method 'not measured'
_exptl_crystal_description blades
_exptl_crystal_F_000 1136
_exptl_crystal_size_max 0.30
_exptl_crystal_size_mid 0.20
_exptl_crystal_size_min 0.20
_refine_diff_density_max 4.759
_refine_diff_density_min -2.106
_refine_diff_density_rms 0.152
_refine_ls_extinction_method none
_refine_ls_goodness_of_fit_ref 1.087
_refine_ls_hydrogen_treatment mixed
_refine_ls_matrix_type full
_refine_ls_number_parameters 235
_refine_ls_number_reflns 4381
_refine_ls_number_restraints 0
_refine_ls_restrained_S_all 1.087
_refine_ls_R_factor_all 0.0292
_refine_ls_R_factor_gt 0.0277
_refine_ls_shift/su_max 0.043
_refine_ls_shift/su_mean 0.003
_refine_ls_structure_factor_coef Fsqd
_refine_ls_weighting_details 'calc w=1/[\s^2^(Fo^2^)+(0.0300P)^2^+10.0000P] where P=(Fo^2^+2Fc^2^)/3'
_refine_ls_weighting_scheme calc
_refine_ls_wR_factor_gt 0.0681
_refine_ls_wR_factor_ref 0.0689
_reflns_number_gt 4147
_reflns_number_total 4381
_reflns_threshold_expression >2sigma(I)
_cod_data_source_file om060267ssi20060327_040228.cif
_cod_data_source_block rph313a_compound_5a
_cod_depositor_comments
;
The following automatic conversions were performed:

'_symmetry_cell_setting' value 'Monoclinic' changed to 'monoclinic'
according to /home/saulius/struct/CIF-dictionaries/cif_core.dic
dictionary named 'cif_core.dic' version 2.4.1 from 2010-06-29.

Automatic conversion script
Id: cif_fix_values 1715 2011-07-08 13:25:40Z adriana 
;
_cod_original_sg_symbol_H-M P2(1)/n
_cod_database_code 4075399

loop_
_symmetry_equiv_pos_as_xyz
'x, y, z'
'-x+1/2, y+1/2, -z+1/2'
'-x, -y, -z'
'x-1/2, -y-1/2, z-1/2'

loop_
_atom_site_label
_atom_site_type_symbol
_atom_site_fract_x
_atom_site_fract_y
_atom_site_fract_z
_atom_site_U_iso_or_equiv
_atom_site_adp_type
_atom_site_occupancy
_atom_site_symmetry_multiplicity
_atom_site_calc_flag
_atom_site_refinement_flags
Ir1 Ir 0.361782(17) 0.864652(11) 0.235646(9) 0.01577(6) Uani 1 1 d .
P1 P 0.54496(12) 0.80546(8) 0.34382(7) 0.0200(2) Uani 1 1 d .
F1 F 0.2549(3) 0.73455(19) 0.26341(17) 0.0268(6) Uani 1 1 d .
F2 F 0.3196(3) 0.7739(2) 0.07425(16) 0.0278(6) Uani 1 1 d .
F3 F 0.4379(3) 0.6697(2) 0.16935(17) 0.0291(6) Uani 1 1 d .
F4 F 0.5835(3) 0.8943(2) 0.1044(2) 0.0354(7) Uani 1 1 d .
F5 F 0.6941(3) 0.7779(3) 0.19040(18) 0.0431(8) Uani 1 1 d .
F6 F 0.5220(4) 0.7637(4) -0.0188(2) 0.0653(12) Uani 1 1 d .
F7 F 0.5903(7) 0.6352(3) 0.0574(4) 0.0839(18) Uani 1 1 d .
F8 F 0.7489(4) 0.7520(3) 0.0468(2) 0.0467(8) Uani 1 1 d .
C1 C 0.2651(5) 0.9899(3) 0.1487(3) 0.0228(9) Uani 1 1 d .
C2 C 0.3837(5) 1.0283(3) 0.2149(3) 0.0199(8) Uani 1 1 d .
C3 C 0.3315(5) 1.0189(3) 0.2899(3) 0.0198(8) Uani 1 1 d .
C4 C 0.1941(5) 0.9653(3) 0.2715(3) 0.0227(9) Uani 1 1 d .
C5 C 0.1522(5) 0.9472(3) 0.1831(3) 0.0240(9) Uani 1 1 d .
C6 C 0.2586(7) 1.0018(4) 0.0585(3) 0.0385(12) Uani 1 1 d .
H6A H 0.2081 1.0662 0.0385 0.058 Uiso 1 1 calc R
H6B H 0.2025 0.9445 0.0280 0.058 Uiso 1 1 calc R
H6C H 0.3611 1.0024 0.0503 0.058 Uiso 1 1 calc R
C7 C 0.5146(6) 1.0926(4) 0.2065(3) 0.0301(10) Uani 1 1 d .
H7A H 0.4817 1.1635 0.1951 0.045 Uiso 1 1 calc R
H7B H 0.5547 1.0664 0.1612 0.045 Uiso 1 1 calc R
H7C H 0.5933 1.0898 0.2579 0.045 Uiso 1 1 calc R
C8 C 0.4050(5) 1.0688(4) 0.3696(3) 0.0276(10) Uani 1 1 d .
H8A H 0.3629 1.1374 0.3715 0.041 Uiso 1 1 calc R
H8B H 0.5136 1.0739 0.3744 0.041 Uiso 1 1 calc R
H8C H 0.3868 1.0278 0.4153 0.041 Uiso 1 1 calc R
C9 C 0.1000(6) 0.9343(4) 0.3295(4) 0.0352(12) Uani 1 1 d .
H9A H 0.0354 0.9915 0.3369 0.053 Uiso 1 1 calc R
H9B H 0.1658 0.9156 0.3829 0.053 Uiso 1 1 calc R
H9C H 0.0374 0.8755 0.3067 0.053 Uiso 1 1 calc R
C10 C 0.0105(6) 0.8940(4) 0.1390(4) 0.0381(12) Uani 1 1 d .
H10A H -0.0697 0.9446 0.1209 0.057 Uiso 1 1 calc R
H10B H -0.0198 0.8449 0.1763 0.057 Uiso 1 1 calc R
H10C H 0.0283 0.8577 0.0909 0.057 Uiso 1 1 calc R
C11 C 0.4706(6) 0.8038(4) 0.4351(3) 0.0314(10) Uani 1 1 d .
H11A H 0.5482 0.7788 0.4821 0.047 Uiso 1 1 calc R
H11B H 0.3829 0.7584 0.4259 0.047 Uiso 1 1 calc R
H11C H 0.4406 0.8732 0.4466 0.047 Uiso 1 1 calc R
C12 C 0.7191(6) 0.8761(4) 0.3746(4) 0.0358(12) Uani 1 1 d .
H12A H 0.7861 0.8417 0.4214 0.054 Uiso 1 1 calc R
H12B H 0.6979 0.9456 0.3906 0.054 Uiso 1 1 calc R
H12C H 0.7676 0.8793 0.3284 0.054 Uiso 1 1 calc R
C13 C 0.6049(6) 0.6739(4) 0.3425(3) 0.0310(10) Uani 1 1 d .
H13A H 0.6837 0.6597 0.3924 0.047 Uiso 1 1 calc R
H13B H 0.6444 0.6621 0.2938 0.047 Uiso 1 1 calc R
H13C H 0.5189 0.6285 0.3407 0.047 Uiso 1 1 calc R
C14 C 0.4269(5) 0.7729(3) 0.1500(3) 0.0214(8) Uani 1 1 d .
C15 C 0.5754(5) 0.7956(4) 0.1248(3) 0.0239(9) Uani 1 1 d .
C16 C 0.6096(6) 0.7328(4) 0.0530(3) 0.0359(12) Uani 1 1 d .

loop_
_atom_site_aniso_label
_atom_site_aniso_U_11
_atom_site_aniso_U_22
_atom_site_aniso_U_33
_atom_site_aniso_U_23
_atom_site_aniso_U_13
_atom_site_aniso_U_12
Ir1 0.01886(9) 0.01468(9) 0.01394(9) 0.00033(5) 0.00425(6) 0.00075(5)
P1 0.0206(5) 0.0204(5) 0.0186(5) 0.0045(4) 0.0041(4) 0.0016(4)
F1 0.0280(13) 0.0182(12) 0.0365(15) -0.0003(11) 0.0121(11) -0.0072(10)
F2 0.0281(13) 0.0334(15) 0.0202(12) -0.0046(11) 0.0025(10) -0.0061(11)
F3 0.0373(15) 0.0190(13) 0.0343(15) -0.0018(11) 0.0151(12) -0.0018(11)
F4 0.0412(16) 0.0232(14) 0.0494(18) 0.0005(13) 0.0258(14) -0.0082(12)
F5 0.0210(13) 0.078(2) 0.0304(16) 0.0065(16) 0.0065(12) -0.0022(15)
F6 0.055(2) 0.116(4) 0.0285(18) -0.020(2) 0.0166(16) -0.012(2)
F7 0.125(4) 0.036(2) 0.127(4) -0.020(2) 0.101(4) -0.013(2)
F8 0.0350(16) 0.066(2) 0.0474(19) -0.0190(17) 0.0255(15) -0.0084(16)
C1 0.029(2) 0.0171(19) 0.019(2) 0.0023(16) -0.0001(17) 0.0042(17)
C2 0.024(2) 0.0145(19) 0.022(2) 0.0010(15) 0.0072(16) 0.0020(16)
C3 0.0210(19) 0.0156(19) 0.022(2) -0.0005(15) 0.0030(16) 0.0034(16)
C4 0.025(2) 0.0166(19) 0.028(2) -0.0001(16) 0.0081(17) 0.0040(17)
C5 0.023(2) 0.017(2) 0.028(2) -0.0006(17) -0.0026(17) 0.0027(16)
C6 0.061(4) 0.031(3) 0.020(2) 0.0064(19) 0.001(2) 0.009(2)
C7 0.033(2) 0.020(2) 0.043(3) 0.000(2) 0.019(2) -0.0043(19)
C8 0.033(2) 0.024(2) 0.024(2) -0.0065(17) 0.0010(19) 0.0015(19)
C9 0.036(3) 0.026(2) 0.053(3) -0.002(2) 0.028(2) -0.001(2)
C10 0.024(2) 0.031(3) 0.052(3) -0.007(2) -0.006(2) -0.001(2)
C11 0.043(3) 0.035(3) 0.017(2) 0.0051(18) 0.009(2) 0.006(2)
C12 0.024(2) 0.036(3) 0.041(3) 0.008(2) -0.004(2) -0.003(2)
C13 0.036(3) 0.025(2) 0.032(2) 0.0103(19) 0.008(2) 0.010(2)
C14 0.021(2) 0.021(2) 0.022(2) 0.0003(16) 0.0046(16) -0.0023(16)
C15 0.025(2) 0.026(2) 0.021(2) -0.0021(17) 0.0063(17) -0.0014(18)
C16 0.037(3) 0.037(3) 0.042(3) -0.011(2) 0.025(2) -0.008(2)

loop_
_atom_type_symbol
_atom_type_description
_atom_type_scat_dispersion_real
_atom_type_scat_dispersion_imag
_atom_type_scat_source
C C 0.0033 0.0016 'International Tables Vol C Tables 4.2.6.8 and 6.1.1.4'
H H 0.0000 0.0000 'International Tables Vol C Tables 4.2.6.8 and 6.1.1.4'
F F 0.0171 0.0103 'International Tables Vol C Tables 4.2.6.8 and 6.1.1.4'
P P 0.1023 0.0942 'International Tables Vol C Tables 4.2.6.8 and 6.1.1.4'
Ir Ir -1.4442 7.9887 'International Tables Vol C Tables 4.2.6.8 and 6.1.1.4'

loop_
_geom_angle_atom_site_label_1
_geom_angle_atom_site_label_2
_geom_angle_atom_site_label_3
_geom_angle
C14 Ir1 F1 84.79(14)
C14 Ir1 C2 113.97(16)
F1 Ir1 C2 155.07(13)
C14 Ir1 C5 112.28(17)
F1 Ir1 C5 94.53(14)
C2 Ir1 C5 63.84(16)
C14 Ir1 C4 150.40(17)
F1 Ir1 C4 91.80(13)
C2 Ir1 C4 63.68(16)
C5 Ir1 C4 38.56(17)
C14 Ir1 C1 96.31(16)
F1 Ir1 C1 127.98(14)
C2 Ir1 C1 38.14(16)
C5 Ir1 C1 37.28(17)
C4 Ir1 C1 63.06(16)
C14 Ir1 C3 152.00(16)
F1 Ir1 C3 122.28(13)
C2 Ir1 C3 38.09(15)
C5 Ir1 C3 62.64(15)
C4 Ir1 C3 36.73(16)
C1 Ir1 C3 62.43(15)
C14 Ir1 P1 94.20(12)
F1 Ir1 P1 80.84(8)
C2 Ir1 P1 112.29(12)
C5 Ir1 P1 152.68(13)
C4 Ir1 P1 114.31(12)
C1 Ir1 P1 150.04(12)
C3 Ir1 P1 97.01(11)
C12 P1 C13 103.9(2)
C12 P1 C11 104.5(3)
C13 P1 C11 100.1(2)
C12 P1 Ir1 118.78(18)
C13 P1 Ir1 118.67(18)
C11 P1 Ir1 108.53(17)
C5 C1 C2 108.3(4)
C5 C1 C6 126.4(4)
C2 C1 C6 125.1(4)
C5 C1 Ir1 70.0(2)
C2 C1 Ir1 69.3(2)
C6 C1 Ir1 130.1(3)
C1 C2 C3 106.9(4)
C1 C2 C7 126.6(4)
C3 C2 C7 124.5(4)
C1 C2 Ir1 72.5(2)
C3 C2 Ir1 73.6(2)
C7 C2 Ir1 132.1(3)
C4 C3 C2 108.5(4)
C4 C3 C8 126.8(4)
C2 C3 C8 124.3(4)
C4 C3 Ir1 70.0(2)
C2 C3 Ir1 68.3(2)
C8 C3 Ir1 132.7(3)
C3 C4 C5 107.8(4)
C3 C4 C9 128.0(4)
C5 C4 C9 124.1(4)
C3 C4 Ir1 73.3(2)
C5 C4 Ir1 70.0(2)
C9 C4 Ir1 123.9(3)
C1 C5 C4 108.1(4)
C1 C5 C10 127.8(4)
C4 C5 C10 124.1(5)
C1 C5 Ir1 72.7(2)
C4 C5 Ir1 71.4(2)
C10 C5 Ir1 122.6(3)
F3 C14 F2 102.4(3)
F3 C14 C15 103.3(3)
F2 C14 C15 102.9(3)
F3 C14 Ir1 114.9(3)
F2 C14 Ir1 111.4(3)
C15 C14 Ir1 119.8(3)
F4 C15 F5 106.6(4)
F4 C15 C14 111.1(4)
F5 C15 C14 109.3(4)
F4 C15 C16 106.2(4)
F5 C15 C16 105.3(4)
C14 C15 C16 117.7(4)
F7 C16 F8 109.7(5)
F7 C16 F6 106.8(5)
F8 C16 F6 104.6(4)
F7 C16 C15 115.1(5)
F8 C16 C15 109.8(4)
F6 C16 C15 110.4(4)

loop_
_geom_bond_atom_site_label_1
_geom_bond_atom_site_label_2
_geom_bond_distance
Ir1 C14 2.062(4)
Ir1 F1 2.070(2)
Ir1 C2 2.185(4)
Ir1 C5 2.192(4)
Ir1 C4 2.212(4)
Ir1 C1 2.227(4)
Ir1 C3 2.254(4)
Ir1 P1 2.2858(11)
P1 C12 1.807(5)
P1 C13 1.807(5)
P1 C11 1.815(5)
F2 C14 1.404(5)
F3 C14 1.385(5)
F4 C15 1.342(5)
F5 C15 1.365(5)
F6 C16 1.336(7)
F7 C16 1.293(6)
F8 C16 1.328(6)
C1 C5 1.413(6)
C1 C2 1.442(6)
C1 C6 1.502(6)
C2 C3 1.450(6)
C2 C7 1.497(6)
C3 C4 1.408(6)
C3 C8 1.492(6)
C4 C5 1.454(6)
C4 C9 1.499(6)
C5 C10 1.501(6)
C14 C15 1.546(6)
C15 C16 1.547(6)
